data_4134564
loop_
_publ_author_name
'Li, Xiaotong'
'He, Yihui'
'Kepenekian, Mika\"el'
'Guo, Peijun'
'Ke, Weijun'
'Even, Jacky'
'Katan, Claudine'
'Stoumpos, Constantinos C.'
'Schaller, Richard D.'
'Kanatzidis, Mercouri G.'

_publ_section_title
;
 Three-dimensional Lead Iodide Perovskitoid Hybrids with High X-ray
 Photoresponse.
;
_journal_name_full 'Journal of the American Chemical Society'
_journal_paper_doi 10.1021/jacs.0c00101
_journal_year 2020
_chemical_formula_sum 'C6 H10 I6 N2 Pb0.91 Sn1.09'
_chemical_formula_weight 1189.5
_space_group_IT_number 8
_space_group_name_Hall 'I -2y'
_space_group_name_H-M_alt 'I 1 m 1'
_symmetry_cell_setting monoclinic
_symmetry_space_group_name_Hall 'I -2y'
_symmetry_space_group_name_H-M 'I 1 m 1'
_cell_angle_alpha 90
_cell_angle_beta 93.130(6)
_cell_angle_gamma 90
_cell_formula_units_Z 8
_cell_length_a 16.3397(12)
_cell_length_b 25.5520(16)
_cell_length_c 10.0204(6)
_cell_measurement_reflns_used 11246
_cell_measurement_temperature 293
_cell_measurement_theta_max 29.54
_cell_measurement_theta_min 2.02
_cell_volume 4177.4(5)
_computing_cell_refinement 'STOE X-AREA'
_computing_data_collection 'STOE X-AREA'
_computing_data_reduction 'STOE X-RED'
_computing_structure_refinement JANA2006
_computing_structure_solution JANA2006
_diffrn_ambient_temperature 293
_diffrn_detector 'image plate (34 cm diameter)'
_diffrn_detector_area_resol_mean 6.67
_diffrn_measured_fraction_theta_full 0.99
_diffrn_measured_fraction_theta_max 0.99
_diffrn_measurement_device 'four-circle diffractometer'
_diffrn_measurement_device_type 'IPDS Stoe'
_diffrn_measurement_method 'rotation method'
_diffrn_radiation_monochromator graphite
_diffrn_radiation_probe x-ray
_diffrn_radiation_source 'X-ray tube'
_diffrn_radiation_type 'Mo K\a'
_diffrn_radiation_wavelength 0.71073
_diffrn_reflns_av_R_equivalents 0.0639
_diffrn_reflns_av_unetI/netI 0.0503
_diffrn_reflns_limit_h_max 22
_diffrn_reflns_limit_h_min -22
_diffrn_reflns_limit_k_max 34
_diffrn_reflns_limit_k_min -34
_diffrn_reflns_limit_l_max 13
_diffrn_reflns_limit_l_min -13
_diffrn_reflns_number 20130
_diffrn_reflns_theta_full 29.22
_diffrn_reflns_theta_max 29.22
_diffrn_reflns_theta_min 1.59
_diffrn_source 'sealed X-ray tube, 12 x 0.4 mm long-fine focus'
_diffrn_source_current 40
_diffrn_source_power 2.00
_diffrn_source_voltage 50
_exptl_absorpt_coefficient_mu 17.481
_exptl_absorpt_correction_T_max 0.2896
_exptl_absorpt_correction_T_min 0.1293
_exptl_absorpt_correction_type numerical
_exptl_absorpt_process_details X-SHAPE
_exptl_crystal_colour black
_exptl_crystal_density_diffrn 3.7827
_exptl_crystal_description cuboid
_exptl_crystal_F_000 4057
_exptl_crystal_size_max 0.0662
_exptl_crystal_size_mid 0.0623
_exptl_crystal_size_min 0.0404
_refine_diff_density_max 2.05
_refine_diff_density_min -3.78
_refine_ls_abs_structure_details '  3502 of Friedel pairs used in the refinement'
_refine_ls_abs_structure_Flack 0.26(3)
_refine_ls_extinction_method none
_refine_ls_goodness_of_fit_gt 3.31
_refine_ls_goodness_of_fit_ref 2.87
_refine_ls_hydrogen_treatment constr
_refine_ls_number_constraints 102
_refine_ls_number_parameters 216
_refine_ls_number_reflns 7371
_refine_ls_number_restraints 16
_refine_ls_R_factor_all 0.0831
_refine_ls_R_factor_gt 0.0523
_refine_ls_shift/su_max 0.0484
_refine_ls_shift/su_mean 0.0048
_refine_ls_structure_factor_coef F
_refine_ls_weighting_details w=1/(\s^2^(F)+0.0001F^2^)
_refine_ls_weighting_scheme sigma
_refine_ls_wR_factor_gt 0.0710
_refine_ls_wR_factor_ref 0.0728
_reflns_number_gt 5334
_reflns_number_total 7371
_reflns_threshold_expression I>2\s(I)
_cod_data_source_file ja0c00101_si_003.cif
_cod_data_source_block I
_cod_depositor_comments
;
The following automatic conversions were performed:

data item '_diffrn_radiation_probe' value 'X-ray' was changed to
'x-ray' in accordance with the
/home/data/users/saulius/crontab/automatic-downloads/rss-feeds/ACS/lib/dictionaries/cif_core.dic
dictionary named 'cif_core.dic' version 2.4.2 last updated on
2011-04-26.

Automatic conversion script
Id: cif_fix_values 7556 2019-12-06 15:28:31Z antanas 
;
_cod_original_sg_symbol_Hall Im
_cod_original_sg_symbol_H-M Im
_cod_database_code 4134564

loop_
_space_group_symop_id
_space_group_symop_operation_xyz
1 x,y,z
2 x,-y,z
3 x+1/2,y+1/2,z+1/2
4 x+1/2,-y+1/2,z+1/2

loop_
_atom_site_label
_atom_site_type_symbol
_atom_site_fract_x
_atom_site_fract_y
_atom_site_fract_z
_atom_site_adp_type
_atom_site_U_iso_or_equiv
_atom_site_site_symmetry_multiplicity
_atom_site_occupancy
_atom_site_calc_flag
_atom_site_refinement_flags
_atom_site_disorder_assembly
_atom_site_disorder_group
Pb1 Pb 0.9499(10) -0.0038(13) 0.0825(15) Uiso 0.027(3) 4 0.239(18) d . . .
Sn1 Sn 0.9608(16) 0.001(6) 0.086(2) Uiso 0.027(3) 4 0.261(18) d . . .
Pb2 Pb 0.8257(11) 0 0.6675(17) Uiso 0.025(2) 2 0.42(4) d . . .
Sn2 Sn 0.8335(14) 0 0.656(2) Uiso 0.025(2) 2 0.58(4) d . . .
Pb3 Pb 1.3265(7) -0.0048(7) 0.0610(10) Uiso 0.017(2) 4 0.230(16) d . . .
Sn3 Sn 1.3418(11) -0.0053(9) 0.0738(17) Uiso 0.017(2) 4 0.270(16) d . . .
Pb4 Pb 1.3262(8) -0.2496(5) 0.0730(15) Uiso 0.0284(17) 4 0.40(3) d . . .
Sn4 Sn 1.3345(10) -0.2512(6) 0.0787(19) Uiso 0.0284(17) 4 0.60(3) d . . .
Pb5 Pb 0.9509(7) -0.2497(3) 0.1681(9) Uiso 0.0267(15) 4 0.52(3) d . . .
Sn5 Sn 0.9572(12) -0.2492(6) 0.1839(15) Uiso 0.0267(15) 4 0.48(3) d . . .
Pb6 Pb 0.4446(9) 0 -0.3129(14) Uiso 0.023(2) 2 0.42(3) d . . .
Sn6 Sn 0.4531(12) 0 -0.3315(18) Uiso 0.023(2) 2 0.58(3) d . . .
I16 I 0.7740(4) 0 -0.0311(7) Uani 0.038(2) 2 1 d . . .
I1 I 1.0110(4) 0 0.7812(7) Uani 0.038(2) 2 1 d . . .
I2 I 1.2666(4) 0 -0.2395(7) Uani 0.032(2) 2 1 d . . .
I3 I 0.8891(13) 0 0.3711(12) Uani 0.0929(18) 2 1 d . . .
I4 I 1.2709(3) -0.2598(3) -0.2333(6) Uani 0.0393(17) 4 1 d . . .
I5 I 1.1458(4) 0 0.1458(7) Uani 0.044(3) 2 1 d . . .
I6 I 0.8264(4) -0.1263(2) 0.6407(6) Uani 0.0473(15) 4 1 d . . .
I7 I 0.4555(3) -0.1254(2) -0.3045(5) Uani 0.0368(14) 4 1 d . . .
I8 I 1.3893(8) -0.23125(10) 0.3782(8) Uani 0.0743(10) 4 1 d . . .
I9 I 0.9479(4) -0.1245(3) 0.0987(7) Uani 0.0589(19) 4 1 d . . .
I10 I 1.3204(4) -0.1261(3) 0.0627(7) Uani 0.0530(18) 4 1 d . . .
I11 I 0.3926(8) 0 -0.6278(11) Uani 0.0631(12) 2 1 d . . .
I12 I 1.0128(3) -0.2424(3) 0.4870(6) Uani 0.0404(17) 4 1 d . . .
I13 I 0.5164(4) 0 -0.0204(7) Uani 0.031(2) 2 1 d . . .
I14 I 0.6366(3) 0 0.6011(8) Uani 0.046(3) 2 1 d . . .
I15 I 1.1437(6) -0.2524(7) 0.1270(15) Uani 0.0930(14) 4 1 d . . .
C4 C 1.178(2) 0.1152(17) 0.388(4) Uiso 0.056(5) 4 1 d . . .
N4 N 1.5385(19) -0.1155(13) 0.222(3) Uiso 0.048(4) 4 1 d . . .
N2 N 1.234(2) 0.1233(15) 0.487(3) Uiso 0.056(5) 4 1 d . . .
C10 C 1.5861(19) -0.1042(16) 0.330(3) Uiso 0.048(4) 4 1 d . . .
C7 C 1.699(2) -0.1504(14) -0.013(3) Uiso 0.048(4) 4 1 d . . .
C1 C 1.105(2) 0.1347(17) 0.780(2) Uiso 0.056(5) 4 1 d . . .
N3 N 1.6543(18) -0.1172(12) -0.116(3) Uiso 0.048(4) 4 1 d . . .
N1 N 1.118(2) 0.1162(14) 0.922(3) Uiso 0.056(5) 4 1 d . . .
C6 C 1.082(3) 0.108(3) 0.543(4) Uiso 0.056(5) 4 1 d . . .
C12 C 1.696(3) -0.114(2) 0.196(3) Uiso 0.048(4) 4 1 d . . .
C5 C 1.105(2) 0.099(2) 0.420(4) Uiso 0.056(5) 4 1 d . . .
C11 C 1.666(2) -0.106(2) 0.315(4) Uiso 0.048(4) 4 1 d . . .
C9 C 1.5668(19) -0.1280(18) 0.104(3) Uiso 0.048(4) 4 1 d . . .
C3 C 1.210(2) 0.1328(19) 0.609(3) Uiso 0.056(5) 4 1 d . . .
C8 C 1.6474(19) -0.128(3) 0.091(4) Uiso 0.048(4) 4 1 d . . .
C2 C 1.133(2) 0.124(3) 0.643(3) Uiso 0.056(5) 4 1 d . . .
H1c4 H 1.190288 0.121167 0.296222 Uiso 0.067 4 1 d . . .
H1n4 H 1.485659 -0.114701 0.22857 Uiso 0.0573 4 1 d . . .
H1n2 H 1.285949 0.122353 0.472338 Uiso 0.067 4 1 d . . .
H1c10 H 1.56383 -0.095557 0.413758 Uiso 0.0573 4 1 d . . .
H1c7 H 1.754661 -0.13782 0.00078 Uiso 0.0573 4 1 d . . .
H2c7 H 1.685089 -0.186456 -0.027241 Uiso 0.0573 4 1 d . . .
H1c1 H 1.118774 0.171182 0.790425 Uiso 0.067 4 1 d . . .
H2c1 H 1.047202 0.130849 0.76622 Uiso 0.067 4 1 d . . .
H1n3 H 1.614333 -0.101 -0.080029 Uiso 0.0573 4 1 d . . .
H2n3 H 1.687801 -0.094382 -0.147702 Uiso 0.0573 4 1 d . . .
H3n3 H 1.634708 -0.136999 -0.181046 Uiso 0.0573 4 1 d . . .
H1n1 H 1.072812 0.120514 0.963234 Uiso 0.067 4 1 d . . .
H2n1 H 1.130951 0.083191 0.922771 Uiso 0.067 4 1 d . . .
H3n1 H 1.15709 0.134138 0.962682 Uiso 0.067 4 1 d . . .
H1c6 H 1.025743 0.102225 0.561806 Uiso 0.067 4 1 d . . .
H1c12 H 1.753997 -0.109402 0.184852 Uiso 0.0573 4 1 d . . .
H1c5 H 1.06898 0.080441 0.356236 Uiso 0.067 4 1 d . . .
H1c11 H 1.703572 -0.100682 0.391165 Uiso 0.0573 4 1 d . . .
H1c9 H 1.529911 -0.137271 0.029963 Uiso 0.0573 4 1 d . . .
H1c3 H 1.248605 0.146225 0.675614 Uiso 0.067 4 1 d . . .

loop_
_atom_site_aniso_label
_atom_site_aniso_type_symbol
_atom_site_aniso_U_11
_atom_site_aniso_U_22
_atom_site_aniso_U_33
_atom_site_aniso_U_12
_atom_site_aniso_U_13
_atom_site_aniso_U_23
I16 I 0.023(3) 0.055(6) 0.035(4) 0 0.000(3) 0
I1 I 0.024(3) 0.054(6) 0.037(4) 0 -0.002(3) 0
I2 I 0.028(3) 0.038(4) 0.030(3) 0 0.001(2) 0
I3 I 0.161(4) 0.093(3) 0.0280(17) 0 0.034(2) 0
I4 I 0.038(3) 0.048(4) 0.032(2) -0.006(2) -0.002(2) -0.005(2)
I5 I 0.044(4) 0.056(6) 0.033(4) 0 0.000(3) 0
I6 I 0.065(3) 0.025(3) 0.052(2) 0.002(2) 0.002(2) -0.001(2)
I7 I 0.0327(18) 0.022(3) 0.055(3) 0.0034(18) -0.0062(17) -0.003(2)
I8 I 0.133(2) 0.0612(15) 0.0270(11) -0.002(6) -0.0136(12) -0.007(4)
I9 I 0.055(3) 0.023(3) 0.101(4) 0.005(2) 0.028(3) 0.006(3)
I10 I 0.072(3) 0.027(3) 0.061(3) 0.008(2) 0.013(2) 0.011(2)
I11 I 0.065(2) 0.096(3) 0.0273(15) 0 -0.0079(13) 0
I12 I 0.033(2) 0.038(3) 0.050(3) -0.003(2) 0.004(2) -0.003(2)
I13 I 0.028(3) 0.038(4) 0.027(3) 0 -0.002(2) 0
I14 I 0.006(3) 0.064(6) 0.069(5) 0 0.000(3) 0
I15 I 0.0366(15) 0.129(3) 0.118(2) 0.0202(17) 0.0393(15) 0.042(2)

loop_
_atom_type_symbol
_atom_type_scat_dispersion_real
_atom_type_scat_dispersion_imag
_atom_type_scat_source
C 0.0033 0.0016 'International Tables Vol C tables 4.2.6.8 and 6.1.1.1'
H 0.0000 0.0000 'International Tables Vol C tables 4.2.6.8 and 6.1.1.1'
I -0.4742 1.8119 'International Tables Vol C tables 4.2.6.8 and 6.1.1.1'
N 0.0061 0.0033 'International Tables Vol C tables 4.2.6.8 and 6.1.1.1'
Pb -3.3944 10.1111 'International Tables Vol C tables 4.2.6.8 and 6.1.1.1'
Sn -0.6537 1.4246 'International Tables Vol C tables 4.2.6.8 and 6.1.1.1'

loop_
_exptl_crystal_face_index_h
_exptl_crystal_face_index_k
_exptl_crystal_face_index_l
_exptl_crystal_face_perp_dist
? ? ? ?

loop_
_geom_angle_atom_site_label_1
_geom_angle_atom_site_label_2
_geom_angle_atom_site_label_3
_geom_angle_site_symmetry_1
_geom_angle_site_symmetry_2
_geom_angle_site_symmetry_3
_geom_angle
_geom_angle_publ_flag
Pb1 Pb1 Pb1' 2_555 . . 50(30) ?
Pb1 Pb1 Pb1' 2_555 . 2_555 70(40) ?
Pb1 Pb1 I16 2_555 . . 88(7) ?
Pb1 Pb1 I1 2_555 . 1_554 88(7) ?
Pb1 Pb1 I3 2_555 . . 88(7) ?
Pb1 Pb1 I5 2_555 . . 88(7) ?
Pb1 Pb1 I9 2_555 . . 177(7) ?
Pb1 Pb1 I9 2_555 . 2_555 3(6) ?
Pb1' Pb1 Pb1' . . 2_555 20(50) ?
Pb1' Pb1 I16 . . . 140(30) ?
Pb1' Pb1 I1 . . 1_554 82(8) ?
Pb1' Pb1 I3 . . . 96(9) ?
Pb1' Pb1 I5 . . . 30(30) ?
Pb1' Pb1 I9 . . . 130(30) ?
Pb1' Pb1 I9 . . 2_555 50(30) ?
Pb1' Pb1 I16 2_555 . . 160(40) ?
Pb1' Pb1 I1 2_555 . 1_554 81(9) ?
Pb1' Pb1 I3 2_555 . . 98(10) ?
Pb1' Pb1 I5 2_555 . . 20(40) ?
Pb1' Pb1 I9 2_555 . . 110(40) ?
Pb1' Pb1 I9 2_555 . 2_555 70(40) ?
I16 Pb1 I1 . . 1_554 89.1(4) ?
I16 Pb1 I3 . . . 90.2(6) ?
I16 Pb1 I5 . . . 168.7(7) ?
I16 Pb1 I9 . . . 92.3(7) ?
I16 Pb1 I9 . . 2_555 88.5(7) ?
I1 Pb1 I3 1_554 . . 176.4(12) ?
I1 Pb1 I5 1_554 . . 80.2(4) ?
I1 Pb1 I9 1_554 . . 94.8(7) ?
I1 Pb1 I9 1_554 . 2_555 91.2(7) ?
I3 Pb1 I5 . . . 100.4(6) ?
I3 Pb1 I9 . . . 88.7(7) ?
I3 Pb1 I9 . . 2_555 85.3(6) ?
I5 Pb1 I9 . . . 91.9(7) ?
I5 Pb1 I9 . . 2_555 88.4(7) ?
I9 Pb1 I9 . . 2_555 174.0(6) ?
Pb1 Pb1' Pb1 . . 2_555 56(18) ?
Pb1 Pb1' Pb1' . . 2_555 50(40) ?
Pb1 Pb1' I16 . . . 40(30) ?
Pb1 Pb1' I1 . . 1_554 94(9) ?
Pb1 Pb1' I3 . . . 80(8) ?
Pb1 Pb1' I5 . . . 140(40) ?
Pb1 Pb1' I9 . . . 50(30) ?
Pb1 Pb1' I9 . . 2_555 120(30) ?
Pb1 Pb1' Pb1' 2_555 . 2_555 110(60) ?
Pb1 Pb1' I16 2_555 . . 20(40) ?
Pb1 Pb1' I1 2_555 . 1_554 95(9) ?
Pb1 Pb1' I3 2_555 . . 78(9) ?
Pb1 Pb1' I5 2_555 . . 160(50) ?
Pb1 Pb1' I9 2_555 . . 110(40) ?
Pb1 Pb1' I9 2_555 . 2_555 70(40) ?
Pb1' Pb1' I16 2_555 . . 90(30) ?
Pb1' Pb1' I1 2_555 . 1_554 90(30) ?
Pb1' Pb1' I3 2_555 . . 90(30) ?
Pb1' Pb1' I5 2_555 . . 90(30) ?
Pb1' Pb1' I9 2_555 . . 0(30) ?
Pb1' Pb1' I9 2_555 . 2_555 180(30) ?
I16 Pb1' I1 . . 1_554 86.5(6) ?
I16 Pb1' I3 . . . 86.5(8) ?
I16 Pb1' I5 . . . 169.7(12) ?
I16 Pb1' I9 . . . 87(3) ?
I16 Pb1' I9 . . 2_555 88(3) ?
I1 Pb1' I3 1_554 . . 172.9(14) ?
I1 Pb1' I5 1_554 . . 83.3(7) ?
I1 Pb1' I9 1_554 . . 93(3) ?
I1 Pb1' I9 1_554 . 2_555 94(3) ?
I3 Pb1' I5 . . . 103.7(8) ?
I3 Pb1' I9 . . . 86(3) ?
I3 Pb1' I9 . . 2_555 87(3) ?
I5 Pb1' I9 . . . 93(3) ?
I5 Pb1' I9 . . 2_555 94(3) ?
I9 Pb1' I9 . . 2_555 171.0(10) ?
Pb2' Pb2 I16 . . 1_556 149(9) ?
Pb2' Pb2 I1 . . . 61(9) ?
Pb2' Pb2 I3 . . . 28(9) ?
Pb2' Pb2 I6 . . . 86.6(6) ?
Pb2' Pb2 I6 . . 2_555 86.6(6) ?
Pb2' Pb2 I14 . . . 127(9) ?
I16 Pb2 I1 1_556 . . 87.5(5) ?
I16 Pb2 I3 1_556 . . 176.5(7) ?
I16 Pb2 I6 1_556 . . 94.6(3) ?
I16 Pb2 I6 1_556 . 2_555 94.6(3) ?
I16 Pb2 I14 1_556 . . 83.7(5) ?
I1 Pb2 I3 . . . 89.0(6) ?
I1 Pb2 I6 . . . 91.3(3) ?
I1 Pb2 I6 . . 2_555 91.3(3) ?
I1 Pb2 I14 . . . 171.3(7) ?
I3 Pb2 I6 . . . 85.4(3) ?
I3 Pb2 I6 . . 2_555 85.4(3) ?
I3 Pb2 I14 . . . 99.7(6) ?
I6 Pb2 I6 . . 2_555 170.5(6) ?
I6 Pb2 I14 . . . 89.4(3) ?
I6 Pb2 I14 2_555 . . 89.4(3) ?
Pb2 Pb2' I16 . . 1_556 30(9) ?
Pb2 Pb2' I1 . . . 116(9) ?
Pb2 Pb2' I3 . . . 151(9) ?
Pb2 Pb2' I6 . . . 90.3(7) ?
Pb2 Pb2' I6 . . 2_555 90.3(7) ?
Pb2 Pb2' I14 . . . 50(9) ?
I16 Pb2' I1 1_556 . . 86.3(6) ?
I16 Pb2' I3 1_556 . . 179.6(9) ?
I16 Pb2' I6 1_556 . . 91.9(4) ?
I16 Pb2' I6 1_556 . 2_555 91.9(4) ?
I16 Pb2' I14 1_556 . . 79.7(6) ?
I1 Pb2' I3 . . . 93.4(8) ?
I1 Pb2' I6 . . . 92.9(4) ?
I1 Pb2' I6 . . 2_555 92.9(4) ?
I1 Pb2' I14 . . . 166.0(9) ?
I3 Pb2' I6 . . . 88.1(4) ?
I3 Pb2' I6 . . 2_555 88.1(4) ?
I3 Pb2' I14 . . . 100.6(8) ?
I6 Pb2' I6 . . 2_555 173.3(8) ?
I6 Pb2' I14 . . . 87.6(4) ?
I6 Pb2' I14 2_555 . . 87.6(4) ?
Pb3 Pb3 Pb3' 2_555 . . 92(7) ?
Pb3 Pb3 Pb3' 2_555 . 2_555 47(5) ?
Pb3 Pb3 I2 2_555 . . 88(3) ?
Pb3 Pb3 I5 2_555 . . 88(4) ?
Pb3 Pb3 I10 2_555 . . 178(4) ?
Pb3 Pb3 I10 2_555 . 2_555 2(4) ?
Pb3 Pb3 I11 2_555 . 1_656 88(3) ?
Pb3 Pb3 I13 2_555 . 1_655 88(4) ?
Pb3' Pb3 Pb3' . . 2_555 45(6) ?
Pb3' Pb3 I2 . . . 133(4) ?
Pb3' Pb3 I5 . . . 136(4) ?
Pb3' Pb3 I10 . . . 89(6) ?
Pb3' Pb3 I10 . . 2_555 94(6) ?
Pb3' Pb3 I11 . . 1_656 46(4) ?
Pb3' Pb3 I13 . . 1_655 43(4) ?
Pb3' Pb3 I2 2_555 . . 118(3) ?
Pb3' Pb3 I5 2_555 . . 120(4) ?
Pb3' Pb3 I10 2_555 . . 135(4) ?
Pb3' Pb3 I10 2_555 . 2_555 48(4) ?
Pb3' Pb3 I11 2_555 . 1_656 58(3) ?
Pb3' Pb3 I13 2_555 . 1_655 56(3) ?
I2 Pb3 I5 . . . 90.5(3) ?
I2 Pb3 I10 . . . 92.1(4) ?
I2 Pb3 I10 . . 2_555 87.6(4) ?
I2 Pb3 I11 . . 1_656 175.4(7) ?
I2 Pb3 I13 . . 1_655 90.6(3) ?
I5 Pb3 I10 . . . 90.4(4) ?
I5 Pb3 I10 . . 2_555 86.0(4) ?
I5 Pb3 I11 . . 1_656 90.4(4) ?
I5 Pb3 I13 . . 1_655 175.4(6) ?
I10 Pb3 I10 . . 2_555 176.3(4) ?
I10 Pb3 I11 . . 1_656 92.4(4) ?
I10 Pb3 I13 . . 1_655 94.1(4) ?
I10 Pb3 I11 2_555 . 1_656 88.0(4) ?
I10 Pb3 I13 2_555 . 1_655 89.6(4) ?
I11 Pb3 I13 1_656 . 1_655 88.1(4) ?
Pb3 Pb3' Pb3 . . 2_555 41(5) ?
Pb3 Pb3' Pb3' . . 2_555 88(8) ?
Pb3 Pb3' I2 . . . 43(4) ?
Pb3 Pb3' I5 . . . 40(4) ?
Pb3 Pb3' I10 . . . 86(6) ?
Pb3 Pb3' I10 . . 2_555 82(6) ?
Pb3 Pb3' I11 . . 1_656 130(5) ?
Pb3 Pb3' I13 . . 1_655 134(5) ?
Pb3 Pb3' Pb3' 2_555 . 2_555 47(6) ?
Pb3 Pb3' I2 2_555 . . 56(3) ?
Pb3 Pb3' I5 2_555 . . 54(3) ?
Pb3 Pb3' I10 2_555 . . 126(4) ?
Pb3 Pb3' I10 2_555 . 2_555 41(4) ?
Pb3 Pb3' I11 2_555 . 1_656 116(4) ?
Pb3 Pb3' I13 2_555 . 1_655 119(4) ?
Pb3' Pb3' I2 2_555 . . 88(5) ?
Pb3' Pb3' I5 2_555 . . 88(6) ?
Pb3' Pb3' I10 2_555 . . 173(6) ?
Pb3' Pb3' I10 2_555 . 2_555 6(5) ?
Pb3' Pb3' I11 2_555 . 1_656 87(5) ?
Pb3' Pb3' I13 2_555 . 1_655 87(6) ?
I2 Pb3' I5 . . . 83.8(4) ?
I2 Pb3' I10 . . . 88.3(5) ?
I2 Pb3' I10 . . 2_555 84.0(5) ?
I2 Pb3' I11 . . 1_656 172.2(8) ?
I2 Pb3' I13 . . 1_655 90.6(5) ?
I5 Pb3' I10 . . . 86.5(5) ?
I5 Pb3' I10 . . 2_555 82.4(5) ?
I5 Pb3' I11 . . 1_656 90.0(5) ?
I5 Pb3' I13 . . 1_655 172.7(7) ?
I10 Pb3' I10 . . 2_555 167.2(7) ?
I10 Pb3' I11 . . 1_656 95.9(6) ?
I10 Pb3' I13 . . 1_655 97.9(6) ?
I10 Pb3' I11 2_555 . 1_656 90.6(6) ?
I10 Pb3' I13 2_555 . 1_655 92.5(6) ?
I11 Pb3' I13 1_656 . 1_655 95.3(6) ?
Pb4' Pb4 I4 . . . 123(9) ?
Pb4' Pb4 I6 . . 4_544 70(8) ?
Pb4' Pb4 I8 . . . 56(9) ?
Pb4' Pb4 I10 . . . 108(8) ?
Pb4' Pb4 I12 . . 4_544 40(9) ?
Pb4' Pb4 I15 . . . 143(9) ?
I4 Pb4 I6 . . 4_544 96.9(4) ?
I4 Pb4 I8 . . . 175.7(5) ?
I4 Pb4 I10 . . . 92.5(4) ?
I4 Pb4 I12 . . 4_544 87.7(4) ?
I4 Pb4 I15 . . . 86.6(5) ?
I6 Pb4 I8 4_544 . . 86.9(4) ?
I6 Pb4 I10 4_544 . . 169.6(6) ?
I6 Pb4 I12 4_544 . 4_544 90.2(4) ?
I6 Pb4 I15 4_544 . . 85.9(5) ?
I8 Pb4 I10 . . . 83.9(4) ?
I8 Pb4 I12 . . 4_544 90.3(4) ?
I8 Pb4 I15 . . . 95.8(6) ?
I10 Pb4 I12 . . 4_544 94.7(4) ?
I10 Pb4 I15 . . . 90.1(5) ?
I12 Pb4 I15 4_544 . . 172.7(6) ?
Pb4 Pb4' I4 . . . 55(9) ?
Pb4 Pb4' I6 . . 4_544 108(8) ?
Pb4 Pb4' I8 . . . 122(9) ?
Pb4 Pb4' I10 . . . 69(7) ?
Pb4 Pb4' I12 . . 4_544 138(10) ?
Pb4 Pb4' I15 . . . 36(9) ?
I4 Pb4' I6 . . 4_544 96.1(5) ?
I4 Pb4' I8 . . . 174.2(5) ?
I4 Pb4' I10 . . . 90.0(5) ?
I4 Pb4' I12 . . 4_544 88.1(5) ?
I4 Pb4' I15 . . . 83.2(5) ?
I6 Pb4' I8 4_544 . . 89.2(5) ?
I6 Pb4' I10 4_544 . . 169.1(7) ?
I6 Pb4' I12 4_544 . 4_544 93.2(4) ?
I6 Pb4' I15 4_544 . . 84.8(5) ?
I8 Pb4' I10 . . . 84.4(4) ?
I8 Pb4' I12 . . 4_544 93.9(5) ?
I8 Pb4' I15 . . . 95.0(6) ?
I10 Pb4' I12 . . 4_544 95.9(5) ?
I10 Pb4' I15 . . . 87.1(5) ?
I12 Pb4' I15 4_544 . . 170.8(7) ?
Pb5' Pb5 I4 . . 4_445 102(7) ?
Pb5' Pb5 I7 . . 4_545 90(6) ?
Pb5' Pb5 I8 . . 4_444 165(7) ?
Pb5' Pb5 I9 . . . 96(6) ?
Pb5' Pb5 I12 . . . 16(7) ?
Pb5' Pb5 I15 . . . 67(7) ?
I4 Pb5 I7 4_445 . 4_545 93.9(3) ?
I4 Pb5 I8 4_445 . 4_444 92.6(4) ?
I4 Pb5 I9 4_445 . . 89.3(3) ?
I4 Pb5 I12 4_445 . . 86.2(3) ?
I4 Pb5 I15 4_445 . . 168.7(4) ?
I7 Pb5 I8 4_545 . 4_444 85.9(2) ?
I7 Pb5 I9 4_545 . . 172.6(3) ?
I7 Pb5 I12 4_545 . . 88.2(3) ?
I7 Pb5 I15 4_545 . . 88.3(4) ?
I8 Pb5 I9 4_444 . . 87.3(3) ?
I8 Pb5 I12 4_444 . . 173.9(3) ?
I8 Pb5 I15 4_444 . . 98.6(5) ?
I9 Pb5 I12 . . . 98.7(3) ?
I9 Pb5 I15 . . . 89.8(4) ?
I12 Pb5 I15 . . . 82.8(4) ?
Pb5 Pb5' I4 . . 4_445 74(7) ?
Pb5 Pb5' I7 . . 4_545 87(6) ?
Pb5 Pb5' I8 . . 4_444 14(7) ?
Pb5 Pb5' I9 . . . 81(6) ?
Pb5 Pb5' I12 . . . 163(7) ?
Pb5 Pb5' I15 . . . 110(7) ?
I4 Pb5' I7 4_445 . 4_545 93.0(5) ?
I4 Pb5' I8 4_445 . 4_444 88.6(5) ?
I4 Pb5' I9 4_445 . . 88.1(5) ?
I4 Pb5' I12 4_445 . . 88.5(5) ?
I4 Pb5' I15 4_445 . . 174.8(6) ?
I7 Pb5' I8 4_545 . 4_444 82.9(4) ?
I7 Pb5' I9 4_545 . . 166.9(6) ?
I7 Pb5' I12 4_545 . . 91.3(4) ?
I7 Pb5' I15 4_545 . . 89.4(6) ?
I8 Pb5' I9 4_444 . . 84.0(4) ?
I8 Pb5' I12 4_444 . . 173.4(6) ?
I8 Pb5' I15 4_444 . . 96.3(6) ?
I9 Pb5' I12 . . . 101.8(5) ?
I9 Pb5' I15 . . . 90.6(6) ?
I12 Pb5' I15 . . . 86.8(5) ?
Pb6' Pb6 I2 . . 1_455 143(6) ?
Pb6' Pb6 I7 . . . 89.2(4) ?
Pb6' Pb6 I7 . . 2_555 89.2(4) ?
Pb6' Pb6 I11 . . . 51(5) ?
Pb6' Pb6 I13 . . . 122(6) ?
Pb6' Pb6 I14 . . 1_554 36(5) ?
I2 Pb6 I7 1_455 . . 92.7(3) ?
I2 Pb6 I7 1_455 . 2_555 92.7(3) ?
I2 Pb6 I11 1_455 . . 91.9(5) ?
I2 Pb6 I13 1_455 . . 95.1(4) ?
I2 Pb6 I14 1_455 . 1_554 178.9(5) ?
I7 Pb6 I7 . . 2_555 173.1(5) ?
I7 Pb6 I11 . . . 92.1(3) ?
I7 Pb6 I13 . . . 87.6(3) ?
I7 Pb6 I14 . . 1_554 87.4(3) ?
I7 Pb6 I11 2_555 . . 92.1(3) ?
I7 Pb6 I13 2_555 . . 87.6(3) ?
I7 Pb6 I14 2_555 . 1_554 87.4(3) ?
I11 Pb6 I13 . . . 173.0(6) ?
I11 Pb6 I14 . . 1_554 87.0(4) ?
I13 Pb6 I14 . . 1_554 86.0(4) ?
Pb6 Pb6' I2 . . 1_455 35(5) ?
Pb6 Pb6' I7 . . . 86.5(5) ?
Pb6 Pb6' I7 . . 2_555 86.5(5) ?
Pb6 Pb6' I11 . . . 126(6) ?
Pb6 Pb6' I13 . . . 54(5) ?
Pb6 Pb6' I14 . . 1_554 141(6) ?
I2 Pb6' I7 1_455 . . 89.1(4) ?
I2 Pb6' I7 1_455 . 2_555 89.1(4) ?
I2 Pb6' I11 1_455 . . 91.0(6) ?
I2 Pb6' I13 1_455 . . 89.0(5) ?
I2 Pb6' I14 1_455 . 1_554 176.0(7) ?
I7 Pb6' I7 . . 2_555 170.4(7) ?
I7 Pb6' I11 . . . 94.7(3) ?
I7 Pb6' I13 . . . 85.3(3) ?
I7 Pb6' I14 . . 1_554 90.6(4) ?
I7 Pb6' I11 2_555 . . 94.7(3) ?
I7 Pb6' I13 2_555 . . 85.3(3) ?
I7 Pb6' I14 2_555 . 1_554 90.6(4) ?
I11 Pb6' I13 . . . 180.0(5) ?
I11 Pb6' I14 . . 1_554 93.0(6) ?
I13 Pb6' I14 . . 1_554 87.0(5) ?
Pb1 I16 Pb1 . . 2_555 3.7(9) ?
Pb1 I16 Pb1' . . . 3(3) ?
Pb1 I16 Pb1' . . 2_555 1(3) ?
Pb1 I16 Pb2 . . 1_554 93.5(5) ?
Pb1 I16 Pb2' . . 1_554 91.9(5) ?
Pb1 I16 N3 . . 1_455 123.0(8) ?
Pb1 I16 N3 . . 2_455 126.7(8) ?
Pb1 I16 Pb1' 2_555 . . 1(3) ?
Pb1 I16 Pb1' 2_555 . 2_555 3(3) ?
Pb1 I16 Pb2 2_555 . 1_554 93.5(5) ?
Pb1 I16 Pb2' 2_555 . 1_554 91.9(5) ?
Pb1 I16 N3 2_555 . 1_455 126.7(8) ?
Pb1 I16 N3 2_555 . 2_455 123.0(8) ?
Pb1' I16 Pb1' . . 2_555 1(4) ?
Pb1' I16 Pb2 . . 1_554 92.9(6) ?
Pb1' I16 Pb2' . . 1_554 91.4(6) ?
Pb1' I16 N3 . . 1_455 125(3) ?
Pb1' I16 N3 . . 2_455 124(3) ?
Pb1' I16 Pb2 2_555 . 1_554 92.9(6) ?
Pb1' I16 Pb2' 2_555 . 1_554 91.4(6) ?
Pb1' I16 N3 2_555 . 1_455 124(3) ?
Pb1' I16 N3 2_555 . 2_455 125(3) ?
Pb2 I16 Pb2' 1_554 . 1_554 1.6(5) ?
Pb2 I16 N3 1_554 . 1_455 86.8(5) ?
Pb2 I16 N3 1_554 . 2_455 86.8(5) ?
Pb2' I16 N3 1_554 . 1_455 87.7(5) ?
Pb2' I16 N3 1_554 . 2_455 87.7(5) ?
N3 I16 N3 1_455 . 2_455 110.2(7) ?
Pb1 I1 Pb1 1_556 . 2_556 3.5(8) ?
Pb1 I1 Pb1' 1_556 . 1_556 3.9(17) ?
Pb1 I1 Pb1' 1_556 . 2_556 3.4(11) ?
Pb1 I1 Pb2 1_556 . . 89.9(5) ?
Pb1 I1 Pb2' 1_556 . . 92.7(6) ?
Pb1 I1 N1 1_556 . . 80.3(7) ?
Pb1 I1 N1 1_556 . 2_555 77.4(7) ?
Pb1 I1 Pb1' 2_556 . 1_556 3.4(11) ?
Pb1 I1 Pb1' 2_556 . 2_556 3.9(17) ?
Pb1 I1 Pb2 2_556 . . 89.9(5) ?
Pb1 I1 Pb2' 2_556 . . 92.7(6) ?
Pb1 I1 N1 2_556 . . 77.4(7) ?
Pb1 I1 N1 2_556 . 2_555 80.3(7) ?
Pb1' I1 Pb1' 1_556 . 2_556 1(4) ?
Pb1' I1 Pb2 1_556 . . 93.0(6) ?
Pb1' I1 Pb2' 1_556 . . 95.9(7) ?
Pb1' I1 N1 1_556 . . 77(2) ?
Pb1' I1 N1 1_556 . 2_555 78(2) ?
Pb1' I1 Pb2 2_556 . . 93.0(6) ?
Pb1' I1 Pb2' 2_556 . . 95.9(7) ?
Pb1' I1 N1 2_556 . . 78(2) ?
Pb1' I1 N1 2_556 . 2_555 77(2) ?
Pb2 I1 Pb2' . . . 2.8(5) ?
Pb2 I1 N1 . . . 124.0(5) ?
Pb2 I1 N1 . . 2_555 124.0(5) ?
Pb2' I1 N1 . . . 124.7(5) ?
Pb2' I1 N1 . . 2_555 124.7(5) ?
N1 I1 N1 . . 2_555 107.3(7) ?
Pb3 I2 Pb3 . . 2_555 4.5(5) ?
Pb3 I2 Pb3' . . . 3.5(4) ?
Pb3 I2 Pb3' . . 2_555 5.8(5) ?
Pb3 I2 Pb6 . . 1_655 88.8(4) ?
Pb3 I2 Pb6' . . 1_655 91.4(4) ?
Pb3 I2 N2 . . 1_554 133.1(6) ?
Pb3 I2 N2 . . 2_554 128.6(6) ?
Pb3 I2 N1 . . 1_554 79.3(5) ?
Pb3 I2 N1 . . 2_554 76.0(5) ?
Pb3 I2 Pb3' 2_555 . . 5.8(5) ?
Pb3 I2 Pb3' 2_555 . 2_555 3.5(4) ?
Pb3 I2 Pb6 2_555 . 1_655 88.8(4) ?
Pb3 I2 Pb6' 2_555 . 1_655 91.4(4) ?
Pb3 I2 N2 2_555 . 1_554 128.6(6) ?
Pb3 I2 N2 2_555 . 2_554 133.1(6) ?
Pb3 I2 N1 2_555 . 1_554 76.0(5) ?
Pb3 I2 N1 2_555 . 2_554 79.3(5) ?
Pb3' I2 Pb3' . . 2_555 4.6(6) ?
Pb3' I2 Pb6 . . 1_655 85.3(4) ?
Pb3' I2 Pb6' . . 1_655 87.9(5) ?
Pb3' I2 N2 . . 1_554 132.7(6) ?
Pb3' I2 N2 . . 2_554 128.1(6) ?
Pb3' I2 N1 . . 1_554 81.7(5) ?
Pb3' I2 N1 . . 2_554 78.4(5) ?
Pb3' I2 Pb6 2_555 . 1_655 85.3(4) ?
Pb3' I2 Pb6' 2_555 . 1_655 87.9(5) ?
Pb3' I2 N2 2_555 . 1_554 128.1(6) ?
Pb3' I2 N2 2_555 . 2_554 132.7(6) ?
Pb3' I2 N1 2_555 . 1_554 78.4(5) ?
Pb3' I2 N1 2_555 . 2_554 81.7(5) ?
Pb6 I2 Pb6' 1_655 . 1_655 2.5(4) ?
Pb6 I2 N2 1_655 . 1_554 86.0(5) ?
Pb6 I2 N2 1_655 . 2_554 86.0(5) ?
Pb6 I2 N1 1_655 . 1_554 132.2(5) ?
Pb6 I2 N1 1_655 . 2_554 132.2(5) ?
Pb6' I2 N2 1_655 . 1_554 84.4(5) ?
Pb6' I2 N2 1_655 . 2_554 84.4(5) ?
Pb6' I2 N1 1_655 . 1_554 133.0(5) ?
Pb6' I2 N1 1_655 . 2_554 133.0(5) ?
N2 I2 N2 1_554 . 2_554 97.5(6) ?
N2 I2 N1 1_554 . 1_554 70.5(6) ?
N2 I2 N1 1_554 . 2_554 136.5(7) ?
N2 I2 N1 2_554 . 1_554 136.5(7) ?
N2 I2 N1 2_554 . 2_554 70.5(6) ?
N1 I2 N1 1_554 . 2_554 89.5(7) ?
Pb1 I3 Pb1 . . 2_555 3.6(9) ?
Pb1 I3 Pb1' . . . 4.0(18) ?
Pb1 I3 Pb1' . . 2_555 3.4(11) ?
Pb1 I3 Pb2 . . . 178.2(6) ?
Pb1 I3 Pb2' . . . 177.8(7) ?
Pb1 I3 Pb1' 2_555 . . 3.4(11) ?
Pb1 I3 Pb1' 2_555 . 2_555 4.0(18) ?
Pb1 I3 Pb2 2_555 . . 178.2(6) ?
Pb1 I3 Pb2' 2_555 . . 177.8(7) ?
Pb1' I3 Pb1' . . 2_555 1(4) ?
Pb1' I3 Pb2 . . . 176.9(11) ?
Pb1' I3 Pb2' . . . 175.4(11) ?
Pb1' I3 Pb2 2_555 . . 176.9(11) ?
Pb1' I3 Pb2' 2_555 . . 175.4(11) ?
Pb2 I3 Pb2' . . . 1.5(5) ?
Pb4 I4 Pb4' . . . 2.2(4) ?
Pb4 I4 Pb5 . . 4_544 94.4(3) ?
Pb4 I4 Pb5' . . 4_544 91.2(4) ?
Pb4' I4 Pb5 . . 4_544 92.4(4) ?
Pb4' I4 Pb5' . . 4_544 89.2(4) ?
Pb5 I4 Pb5' 4_544 . 4_544 3.2(3) ?
Pb1 I5 Pb1 . . 2_555 3.5(8) ?
Pb1 I5 Pb1' . . . 2(3) ?
Pb1 I5 Pb1' . . 2_555 1(3) ?
Pb1 I5 Pb3 . . . 152.6(4) ?
Pb1 I5 Pb3 . . 2_555 152.9(4) ?
Pb1 I5 Pb3' . . . 155.8(5) ?
Pb1 I5 Pb3' . . 2_555 156.2(5) ?
Pb1 I5 N1 . . 1_554 79.6(7) ?
Pb1 I5 N1 . . 2_554 76.7(7) ?
Pb1 I5 Pb1' 2_555 . . 1(3) ?
Pb1 I5 Pb1' 2_555 . 2_555 2(3) ?
Pb1 I5 Pb3 2_555 . . 152.9(4) ?
Pb1 I5 Pb3 2_555 . 2_555 152.6(4) ?
Pb1 I5 Pb3' 2_555 . . 156.2(5) ?
Pb1 I5 Pb3' 2_555 . 2_555 155.8(5) ?
Pb1 I5 N1 2_555 . 1_554 76.7(7) ?
Pb1 I5 N1 2_555 . 2_554 79.6(7) ?
Pb1' I5 Pb1' . . 2_555 1(4) ?
Pb1' I5 Pb3 . . . 152.9(6) ?
Pb1' I5 Pb3 . . 2_555 152.8(6) ?
Pb1' I5 Pb3' . . . 156.2(6) ?
Pb1' I5 Pb3' . . 2_555 156.0(7) ?
Pb1' I5 N1 . . 1_554 78(2) ?
Pb1' I5 N1 . . 2_554 79(2) ?
Pb1' I5 Pb3 2_555 . . 152.8(6) ?
Pb1' I5 Pb3 2_555 . 2_555 152.9(6) ?
Pb1' I5 Pb3' 2_555 . . 156.0(7) ?
Pb1' I5 Pb3' 2_555 . 2_555 156.2(6) ?
Pb1' I5 N1 2_555 . 1_554 79(2) ?
Pb1' I5 N1 2_555 . 2_554 78(2) ?
Pb3 I5 Pb3 . . 2_555 4.5(5) ?
Pb3 I5 Pb3' . . . 3.3(4) ?
Pb3 I5 Pb3' . . 2_555 5.6(5) ?
Pb3 I5 N1 . . 1_554 87.4(6) ?
Pb3 I5 N1 . . 2_554 83.8(6) ?
Pb3 I5 Pb3' 2_555 . . 5.6(5) ?
Pb3 I5 Pb3' 2_555 . 2_555 3.3(4) ?
Pb3 I5 N1 2_555 . 1_554 83.8(6) ?
Pb3 I5 N1 2_555 . 2_554 87.4(6) ?
Pb3' I5 Pb3' . . 2_555 4.6(6) ?
Pb3' I5 N1 . . 1_554 89.4(6) ?
Pb3' I5 N1 . . 2_554 85.7(6) ?
Pb3' I5 N1 2_555 . 1_554 85.7(6) ?
Pb3' I5 N1 2_555 . 2_554 89.4(6) ?
N1 I5 N1 1_554 . 2_554 105.4(7) ?
Pb2 I6 Pb2' . . . 3.1(5) ?
Pb2 I6 Pb4 . . 4_445 172.7(5) ?
Pb2 I6 Pb4' . . 4_445 173.0(5) ?
Pb2 I6 N3 . . 1_456 83.2(6) ?
Pb2' I6 Pb4 . . 4_445 170.4(5) ?
Pb2' I6 Pb4' . . 4_445 170.2(6) ?
Pb2' I6 N3 . . 1_456 86.3(6) ?
Pb4 I6 Pb4' 4_445 . 4_445 2.5(4) ?
Pb4 I6 N3 4_445 . 1_456 101.6(6) ?
Pb4' I6 N3 4_445 . 1_456 102.9(6) ?
Pb5 I7 Pb5' 4_444 . 4_444 3.3(3) ?
Pb5 I7 Pb6 4_444 . . 172.3(3) ?
Pb5 I7 Pb6' 4_444 . . 170.2(4) ?
Pb5 I7 N2 4_444 . 2_454 87.3(6) ?
Pb5 I7 N3 4_444 . 1_455 96.7(5) ?
Pb5' I7 Pb6 4_444 . . 175.6(4) ?
Pb5' I7 Pb6' 4_444 . . 173.1(5) ?
Pb5' I7 N2 4_444 . 2_454 90.2(6) ?
Pb5' I7 N3 4_444 . 1_455 93.8(6) ?
Pb6 I7 Pb6' . . . 4.2(4) ?
Pb6 I7 N2 . . 2_454 85.8(6) ?
Pb6 I7 N3 . . 1_455 90.2(6) ?
Pb6' I7 N2 . . 2_454 86.4(6) ?
Pb6' I7 N3 . . 1_455 89.6(6) ?
N2 I7 N3 2_454 . 1_455 175.9(7) ?
Pb4 I8 Pb4' . . . 2.3(4) ?
Pb4 I8 Pb5 . . 4_545 162.5(3) ?
Pb4 I8 Pb5' . . 4_545 162.7(4) ?
Pb4 I8 N4 . . . 84.8(5) ?
Pb4 I8 N2 . . 2_555 100.8(5) ?
Pb4' I8 Pb5 . . 4_545 161.3(3) ?
Pb4' I8 Pb5' . . 4_545 161.4(4) ?
Pb4' I8 N4 . . . 84.1(5) ?
Pb4' I8 N2 . . 2_555 103.0(6) ?
Pb5 I8 Pb5' 4_545 . 4_545 0.9(4) ?
Pb5 I8 N4 4_545 . . 107.4(5) ?
Pb5 I8 N2 4_545 . 2_555 91.8(5) ?
Pb5' I8 N4 4_545 . . 106.6(6) ?
Pb5' I8 N2 4_545 . 2_555 92.2(5) ?
N4 I8 N2 . . 2_555 90.3(7) ?
Pb1 I9 Pb1 . . 2_555 0.2(4) ?
Pb1 I9 Pb1' . . . 3.2(6) ?
Pb1 I9 Pb1' . . 2_555 3.3(6) ?
Pb1 I9 Pb5 . . . 170.7(4) ?
Pb1 I9 Pb5' . . . 167.7(5) ?
Pb1 I9 N1 . . 2_554 84.2(7) ?
Pb1 I9 Pb1' 2_555 . . 3.2(6) ?
Pb1 I9 Pb1' 2_555 . 2_555 3.3(6) ?
Pb1 I9 Pb5 2_555 . . 170.5(4) ?
Pb1 I9 Pb5' 2_555 . . 167.6(4) ?
Pb1 I9 N1 2_555 . 2_554 84.3(7) ?
Pb1' I9 Pb1' . . 2_555 0.1(7) ?
Pb1' I9 Pb5 . . . 169.2(5) ?
Pb1' I9 Pb5' . . . 166.0(6) ?
Pb1' I9 N1 . . 2_554 82.0(8) ?
Pb1' I9 Pb5 2_555 . . 169.2(5) ?
Pb1' I9 Pb5' 2_555 . . 166.0(6) ?
Pb1' I9 N1 2_555 . 2_554 81.9(8) ?
Pb5 I9 Pb5' . . . 3.2(3) ?
Pb5 I9 N1 . . 2_554 99.7(7) ?
Pb5' I9 N1 . . 2_554 99.7(7) ?
Pb3 I10 Pb3 . . 2_555 0.1(3) ?
Pb3 I10 Pb3' . . . 5.1(4) ?
Pb3 I10 Pb3' . . 2_555 4.6(4) ?
Pb3 I10 Pb4 . . . 176.2(4) ?
Pb3 I10 Pb4' . . . 173.6(4) ?
Pb3 I10 N4 . . . 84.4(6) ?
Pb3 I10 N1 . . 2_554 87.5(6) ?
Pb3 I10 Pb3' 2_555 . . 5.2(4) ?
Pb3 I10 Pb3' 2_555 . 2_555 4.7(4) ?
Pb3 I10 Pb4 2_555 . . 176.3(4) ?
Pb3 I10 Pb4' 2_555 . . 173.7(4) ?
Pb3 I10 N4 2_555 . . 84.5(6) ?
Pb3 I10 N1 2_555 . 2_554 87.4(6) ?
Pb3' I10 Pb3' . . 2_555 0.5(5) ?
Pb3' I10 Pb4 . . . 171.1(5) ?
Pb3' I10 Pb4' . . . 168.6(5) ?
Pb3' I10 N4 . . . 79.3(6) ?
Pb3' I10 N1 . . 2_554 92.5(7) ?
Pb3' I10 Pb4 2_555 . . 171.6(5) ?
Pb3' I10 Pb4' 2_555 . . 169.1(5) ?
Pb3' I10 N4 2_555 . . 79.8(6) ?
Pb3' I10 N1 2_555 . 2_554 92.0(7) ?
Pb4 I10 Pb4' . . . 2.5(4) ?
Pb4 I10 N4 . . . 91.8(6) ?
Pb4 I10 N1 . . 2_554 96.3(7) ?
Pb4' I10 N4 . . . 89.2(6) ?
Pb4' I10 N1 . . 2_554 98.9(7) ?
N4 I10 N1 . . 2_554 171.8(8) ?
Pb3 I11 Pb3 1_454 . 2_454 4.3(5) ?
Pb3 I11 Pb3' 1_454 . 1_454 3.7(4) ?
Pb3 I11 Pb3' 1_454 . 2_454 6.0(5) ?
Pb3 I11 Pb6 1_454 . . 175.3(5) ?
Pb3 I11 Pb6' 1_454 . . 177.7(4) ?
Pb3 I11 N4 1_454 . 1_454 77.9(5) ?
Pb3 I11 N4 1_454 . 2_454 81.1(5) ?
Pb3 I11 Pb3' 2_454 . 1_454 6.0(5) ?
Pb3 I11 Pb3' 2_454 . 2_454 3.7(4) ?
Pb3 I11 Pb6 2_454 . . 175.3(5) ?
Pb3 I11 Pb6' 2_454 . . 177.7(4) ?
Pb3 I11 N4 2_454 . 1_454 81.1(5) ?
Pb3 I11 N4 2_454 . 2_454 77.9(5) ?
Pb3' I11 Pb3' 1_454 . 2_454 5.0(6) ?
Pb3' I11 Pb6 1_454 . . 177.4(5) ?
Pb3' I11 Pb6' 1_454 . . 176.1(6) ?
Pb3' I11 N4 1_454 . 1_454 75.1(6) ?
Pb3' I11 N4 1_454 . 2_454 78.8(6) ?
Pb3' I11 Pb6 2_454 . . 177.4(5) ?
Pb3' I11 Pb6' 2_454 . . 176.1(6) ?
Pb3' I11 N4 2_454 . 1_454 78.8(6) ?
Pb3' I11 N4 2_454 . 2_454 75.1(6) ?
Pb6 I11 Pb6' . . . 3.4(4) ?
Pb6 I11 N4 . . 1_454 103.3(5) ?
Pb6 I11 N4 . . 2_454 103.3(5) ?
Pb6' I11 N4 . . 1_454 101.0(5) ?
Pb6' I11 N4 . . 2_454 101.0(5) ?
N4 I11 N4 1_454 . 2_454 91.2(7) ?
Pb4 I12 Pb4' 4_445 . 4_445 1.8(4) ?
Pb4 I12 Pb5 4_445 . . 90.6(4) ?
Pb4 I12 Pb5' 4_445 . . 91.6(5) ?
Pb4' I12 Pb5 4_445 . . 92.3(4) ?
Pb4' I12 Pb5' 4_445 . . 93.3(5) ?
Pb5 I12 Pb5' . . . 1.0(4) ?
Pb3 I13 Pb3 1_455 . 2_455 4.3(5) ?
Pb3 I13 Pb3' 1_455 . 1_455 3.5(4) ?
Pb3 I13 Pb3' 1_455 . 2_455 5.8(5) ?
Pb3 I13 Pb6 1_455 . . 85.4(4) ?
Pb3 I13 Pb6' 1_455 . . 89.0(4) ?
Pb3 I13 N4 1_455 . 1_455 82.5(6) ?
Pb3 I13 N4 1_455 . 2_455 85.9(6) ?
Pb3 I13 N3 1_455 . 1_455 127.2(6) ?
Pb3 I13 N3 1_455 . 2_455 131.5(6) ?
Pb3 I13 Pb3' 2_455 . 1_455 5.8(5) ?
Pb3 I13 Pb3' 2_455 . 2_455 3.5(4) ?
Pb3 I13 Pb6 2_455 . . 85.4(4) ?
Pb3 I13 Pb6' 2_455 . . 89.0(4) ?
Pb3 I13 N4 2_455 . 1_455 85.9(6) ?
Pb3 I13 N4 2_455 . 2_455 82.5(6) ?
Pb3 I13 N3 2_455 . 1_455 131.5(6) ?
Pb3 I13 N3 2_455 . 2_455 127.2(6) ?
Pb3' I13 Pb3' 1_455 . 2_455 5.0(6) ?
Pb3' I13 Pb6 1_455 . . 88.9(5) ?
Pb3' I13 Pb6' 1_455 . . 92.5(5) ?
Pb3' I13 N4 1_455 . 1_455 80.1(6) ?
Pb3' I13 N4 1_455 . 2_455 84.0(6) ?
Pb3' I13 N3 1_455 . 1_455 127.2(6) ?
Pb3' I13 N3 1_455 . 2_455 132.2(6) ?
Pb3' I13 Pb6 2_455 . . 88.9(5) ?
Pb3' I13 Pb6' 2_455 . . 92.5(5) ?
Pb3' I13 N4 2_455 . 1_455 84.0(6) ?
Pb3' I13 N4 2_455 . 2_455 80.1(6) ?
Pb3' I13 N3 2_455 . 1_455 132.2(6) ?
Pb3' I13 N3 2_455 . 2_455 127.2(6) ?
Pb6 I13 Pb6' . . . 3.6(4) ?
Pb6 I13 N4 . . 1_455 128.2(4) ?
Pb6 I13 N4 . . 2_455 128.2(4) ?
Pb6 I13 N3 . . 1_455 87.8(5) ?
Pb6 I13 N3 . . 2_455 87.8(5) ?
Pb6' I13 N4 . . 1_455 128.8(4) ?
Pb6' I13 N4 . . 2_455 128.8(4) ?
Pb6' I13 N3 . . 1_455 85.5(5) ?
Pb6' I13 N3 . . 2_455 85.5(5) ?
N4 I13 N4 1_455 . 2_455 101.0(6) ?
N4 I13 N3 1_455 . 1_455 61.8(6) ?
N4 I13 N3 1_455 . 2_455 135.5(7) ?
N4 I13 N3 2_455 . 1_455 135.5(7) ?
N4 I13 N3 2_455 . 2_455 61.8(6) ?
N3 I13 N3 1_455 . 2_455 100.4(7) ?
Pb2 I14 Pb2' . . . 2.5(5) ?
Pb2 I14 Pb6 . . 1_556 152.6(5) ?
Pb2 I14 Pb6' . . 1_556 155.2(5) ?
Pb2 I14 N3 . . 1_456 79.7(5) ?
Pb2 I14 N3 . . 2_456 79.7(5) ?
Pb2' I14 Pb6 . . 1_556 155.1(5) ?
Pb2' I14 Pb6' . . 1_556 157.7(6) ?
Pb2' I14 N3 . . 1_456 81.4(5) ?
Pb2' I14 N3 . . 2_456 81.4(5) ?
Pb6 I14 Pb6' 1_556 . 1_556 2.6(4) ?
Pb6 I14 N3 1_556 . 1_456 81.5(5) ?
Pb6 I14 N3 1_556 . 2_456 81.5(5) ?
Pb6' I14 N3 1_556 . 1_456 83.3(5) ?
Pb6' I14 N3 1_556 . 2_456 83.3(5) ?
N3 I14 N3 1_456 . 2_456 93.2(6) ?
Pb4 I15 Pb4' . . . 1.6(4) ?
Pb4 I15 Pb5 . . . 176.2(6) ?
Pb4 I15 Pb5' . . . 177.1(7) ?
Pb4 I15 N3 . . 4_445 96.8(6) ?
Pb4 I15 N1 . . 2_554 88.0(6) ?
Pb4' I15 Pb5 . . . 177.7(7) ?
Pb4' I15 Pb5' . . . 177.3(7) ?
Pb4' I15 N3 . . 4_445 95.3(6) ?
Pb4' I15 N1 . . 2_554 89.4(6) ?
Pb5 I15 Pb5' . . . 3.1(3) ?
Pb5 I15 N3 . . 4_445 86.9(5) ?
Pb5 I15 N1 . . 2_554 88.3(6) ?
Pb5' I15 N3 . . 4_445 85.3(6) ?
Pb5' I15 N1 . . 2_554 89.7(6) ?
N3 I15 N1 4_445 . 2_554 171.9(7) ?
N2 C4 C5 . . . 117(4) ?
N2 C4 H1c4 . . . 121.35 ?
C5 C4 H1c4 . . . 121.35 ?
I8 N4 I10 . . . 63.8(5) ?
I8 N4 I11 . . 1_656 90.5(6) ?
I8 N4 I13 . . 1_655 138.2(8) ?
I8 N4 C10 . . . 100(2) ?
I8 N4 C9 . . . 114(2) ?
I8 N4 H1n4 . . . 52.26 ?
I10 N4 I11 . . 1_656 70.1(6) ?
I10 N4 I13 . . 1_655 74.8(5) ?
I10 N4 C10 . . . 147(2) ?
I10 N4 C9 . . . 88.6(19) ?
I10 N4 H1n4 . . . 29.55 ?
I11 N4 I13 1_656 . 1_655 69.1(6) ?
I11 N4 C10 1_656 . . 83(2) ?
I11 N4 C9 1_656 . . 137(2) ?
I11 N4 H1n4 1_656 . . 50.14 ?
I13 N4 C10 1_655 . . 112(2) ?
I13 N4 C9 1_655 . . 69(2) ?
I13 N4 H1n4 1_655 . . 88.34 ?
C10 N4 C9 . . . 124(3) ?
C10 N4 H1n4 . . . 118.04 ?
C9 N4 H1n4 . . . 118.04 ?
I2 N2 I7 1_556 . 2_656 66.3(5) ?
I2 N2 I8 1_556 . 2_555 130.3(8) ?
I2 N2 C4 1_556 . . 116(3) ?
I2 N2 C3 1_556 . . 64(2) ?
I2 N2 H1n2 1_556 . . 89.99 ?
I7 N2 I8 2_656 . 2_555 64.3(5) ?
I7 N2 C4 2_656 . . 160(2) ?
I7 N2 C3 2_656 . . 80(2) ?
I7 N2 H1n2 2_656 . . 40.55 ?
I8 N2 C4 2_555 . . 109(2) ?
I8 N2 C3 2_555 . . 111(3) ?
I8 N2 H1n2 2_555 . . 47.41 ?
C4 N2 C3 . . . 119(3) ?
C4 N2 H1n2 . . . 120.36 ?
C3 N2 H1n2 . . . 120.36 ?
N4 C10 C11 . . . 116(3) ?
N4 C10 H1c10 . . . 122.02 ?
C11 C10 H1c10 . . . 122.02 ?
N3 C7 C8 . . . 89(3) ?
N3 C7 H1c7 . . . 109.47 ?
N3 C7 H2c7 . . . 109.47 ?
C8 C7 H1c7 . . . 109.47 ?
C8 C7 H2c7 . . . 109.47 ?
H1c7 C7 H2c7 . . . 124.26 ?
N1 C1 C2 . . . 142(4) ?
N1 C1 H1c1 . . . 100.95 ?
N1 C1 H2c1 . . . 100.95 ?
C2 C1 H1c1 . . . 100.95 ?
C2 C1 H2c1 . . . 100.95 ?
H1c1 C1 H2c1 . . . 109.47 ?
I16 N3 I6 1_655 . 1_654 78.2(6) ?
I16 N3 I7 1_655 . 1_655 127.9(9) ?
I16 N3 I13 1_655 . 1_655 67.8(5) ?
I16 N3 I14 1_655 . 1_654 65.3(5) ?
I16 N3 I15 1_655 . 4_544 142.8(9) ?
I16 N3 C7 1_655 . . 93.8(18) ?
I16 N3 H1n3 1_655 . . 85.23 ?
I16 N3 H2n3 1_655 . . 36.48 ?
I16 N3 H3n3 1_655 . . 145.28 ?
I6 N3 I7 1_654 . 1_655 109.3(7) ?
I6 N3 I13 1_654 . 1_655 131.2(8) ?
I6 N3 I14 1_654 . 1_654 68.5(5) ?
I6 N3 I15 1_654 . 4_544 64.5(5) ?
I6 N3 C7 1_654 . . 93.1(18) ?
I6 N3 H1n3 1_654 . . 152.86 ?
I6 N3 H2n3 1_654 . . 46.55 ?
I6 N3 H3n3 1_654 . . 75.16 ?
I7 N3 I13 1_655 . 1_655 70.3(5) ?
I7 N3 I14 1_655 . 1_654 70.2(5) ?
I7 N3 I15 1_655 . 4_544 68.6(5) ?
I7 N3 C7 1_655 . . 135(2) ?
I7 N3 H1n3 1_655 . . 65.04 ?
I7 N3 H2n3 1_655 . . 114.09 ?
I7 N3 H3n3 1_655 . . 45.88 ?
I13 N3 I14 1_655 . 1_654 65.9(5) ?
I13 N3 I15 1_655 . 4_544 138.9(8) ?
I13 N3 C7 1_655 . . 122.2(18) ?
I13 N3 H1n3 1_655 . . 22.18 ?
I13 N3 H2n3 1_655 . . 87.55 ?
I13 N3 H3n3 1_655 . . 115.82 ?
I14 N3 I15 1_654 . 4_544 99.0(6) ?
I14 N3 C7 1_654 . . 154(2) ?
I14 N3 H1n3 1_654 . . 85.11 ?
I14 N3 H2n3 1_654 . . 44.46 ?
I14 N3 H3n3 1_654 . . 84.3 ?
I15 N3 C7 4_544 . . 88.7(17) ?
I15 N3 H1n3 4_544 . . 128.71 ?
I15 N3 H2n3 4_544 . . 108.39 ?
I15 N3 H3n3 4_544 . . 23.42 ?
C7 N3 H1n3 . . . 109.47 ?
C7 N3 H2n3 . . . 109.47 ?
C7 N3 H3n3 . . . 109.47 ?
H1n3 N3 H2n3 . . . 109.47 ?
H1n3 N3 H3n3 . . . 109.46 ?
H2n3 N3 H3n3 . . . 109.47 ?
I1 N1 I2 . . 1_556 63.7(5) ?
I1 N1 I5 . . 1_556 68.2(6) ?
I1 N1 I9 . . 2_556 82.3(7) ?
I1 N1 I10 . . 2_556 128.6(10) ?
I1 N1 I15 . . 2_556 156.9(10) ?
I1 N1 C1 . . . 82(2) ?
I1 N1 H1n1 . . . 83.56 ?
I1 N1 H2n1 . . . 48.14 ?
I1 N1 H3n1 . . . 157.58 ?
I2 N1 I5 1_556 . 1_556 67.4(6) ?
I2 N1 I9 1_556 . 2_556 138.8(10) ?
I2 N1 I10 1_556 . 2_556 69.9(6) ?
I2 N1 I15 1_556 . 2_556 138.9(9) ?
I2 N1 C1 1_556 . . 85(2) ?
I2 N1 H1n1 1_556 . . 142.32 ?
I2 N1 H2n1 1_556 . . 34.27 ?
I2 N1 H3n1 1_556 . . 97.2 ?
I5 N1 I9 1_556 . 2_556 79.2(7) ?
I5 N1 I10 1_556 . 2_556 74.7(6) ?
I5 N1 I15 1_556 . 2_556 111.9(7) ?
I5 N1 C1 1_556 . . 146(2) ?
I5 N1 H1n1 1_556 . . 84.01 ?
I5 N1 H2n1 1_556 . . 37.13 ?
I5 N1 H3n1 1_556 . . 94.37 ?
I9 N1 I10 2_556 . 2_556 124.4(8) ?
I9 N1 I15 2_556 . 2_556 75.3(7) ?
I9 N1 C1 2_556 . . 114(2) ?
I9 N1 H1n1 2_556 . . 4.82 ?
I9 N1 H2n1 2_556 . . 105.4 ?
I9 N1 H3n1 2_556 . . 109.15 ?
I10 N1 I15 2_556 . 2_556 70.6(6) ?
I10 N1 C1 2_556 . . 115(2) ?
I10 N1 H1n1 2_556 . . 126.93 ?
I10 N1 H2n1 2_556 . . 80.95 ?
I10 N1 H3n1 2_556 . . 29.15 ?
I15 N1 C1 2_556 . . 102(2) ?
I15 N1 H1n1 2_556 . . 73.67 ?
I15 N1 H2n1 2_556 . . 144.18 ?
I15 N1 H3n1 2_556 . . 42.04 ?
C1 N1 H1n1 . . . 109.47 ?
C1 N1 H2n1 . . . 109.47 ?
C1 N1 H3n1 . . . 109.47 ?
H1n1 N1 H2n1 . . . 109.47 ?
H1n1 N1 H3n1 . . . 109.47 ?
H2n1 N1 H3n1 . . . 109.48 ?
C5 C6 C2 . . . 124(5) ?
C5 C6 H1c6 . . . 118.05 ?
C2 C6 H1c6 . . . 118.05 ?
C11 C12 C8 . . . 121(4) ?
C11 C12 H1c12 . . . 119.57 ?
C8 C12 H1c12 . . . 119.57 ?
C4 C5 C6 . . . 118(4) ?
C4 C5 H1c5 . . . 121.01 ?
C6 C5 H1c5 . . . 121.01 ?
C10 C11 C12 . . . 121(4) ?
C10 C11 H1c11 . . . 119.32 ?
C12 C11 H1c11 . . . 119.32 ?
N4 C9 C8 . . . 119(3) ?
N4 C9 H1c9 . . . 120.69 ?
C8 C9 H1c9 . . . 120.7 ?
N2 C3 C2 . . . 122(4) ?
N2 C3 H1c3 . . . 118.81 ?
C2 C3 H1c3 . . . 118.8 ?
C7 C8 C12 . . . 108(3) ?
C7 C8 C9 . . . 132(4) ?
C12 C8 C9 . . . 119(4) ?
C1 C2 C6 . . . 123(4) ?
C1 C2 C3 . . . 122(4) ?
C6 C2 C3 . . . 115(4) ?

loop_
_geom_bond_atom_site_label_1
_geom_bond_atom_site_label_2
_geom_bond_site_symmetry_1
_geom_bond_site_symmetry_2
_geom_bond_distance
_geom_bond_publ_flag
Pb1 Pb1 . 2_555 0.20(5) ?
Pb1 Pb1' . . 0.22(10) ?
Pb1 Pb1' . 2_555 0.19(6) ?
Pb1 I16 . . 3.035(17) ?
Pb1 I1 . 1_554 3.233(17) ?
Pb1 I3 . . 3.11(2) ?
Pb1 I5 . . 3.230(18) ?
Pb1 I9 . . 3.09(3) ?
Pb1 I9 . 2_555 3.28(3) ?
Pb1' Pb1' . 2_555 0.1(2) ?
Pb1' I16 . . 3.21(3) ?
Pb1' I1 . 1_554 3.21(3) ?
Pb1' I3 . . 3.14(3) ?
Pb1' I5 . . 3.05(3) ?
Pb1' I9 . . 3.22(15) ?
Pb1' I9 . 2_555 3.16(15) ?
Pb2 Pb2' . . 0.17(3) ?
Pb2 I16 . 1_556 3.181(19) ?
Pb2 I1 . . 3.176(19) ?
Pb2 I3 . . 3.20(2) ?
Pb2 I6 . . 3.238(6) ?
Pb2 I6 . 2_555 3.238(6) ?
Pb2 I14 . . 3.126(19) ?
Pb2' I16 . 1_556 3.33(2) ?
Pb2' I1 . . 3.10(2) ?
Pb2' I3 . . 3.04(3) ?
Pb2' I6 . . 3.233(6) ?
Pb2' I6 . 2_555 3.233(6) ?
Pb2' I14 . . 3.24(2) ?
Pb3 Pb3 . 2_555 0.25(3) ?
Pb3 Pb3' . . 0.28(2) ?
Pb3 Pb3' . 2_555 0.38(3) ?
Pb3 I2 . . 3.118(12) ?
Pb3 I5 . . 3.120(14) ?
Pb3 I10 . . 3.10(2) ?
Pb3 I10 . 2_555 3.35(2) ?
Pb3 I11 . 1_656 3.246(15) ?
Pb3 I13 . 1_655 3.254(14) ?
Pb3' Pb3' . 2_555 0.27(3) ?
Pb3' I2 . . 3.312(19) ?
Pb3' I5 . . 3.32(2) ?
Pb3' I10 . . 3.11(2) ?
Pb3' I10 . 2_555 3.38(2) ?
Pb3' I11 . 1_656 3.06(2) ?
Pb3' I13 . 1_655 3.06(2) ?
Pb4 Pb4' . . 0.15(2) ?
Pb4 I4 . . 3.162(16) ?
Pb4 I6 . 4_544 3.244(15) ?
Pb4 I8 . . 3.208(17) ?
Pb4 I10 . . 3.158(15) ?
Pb4 I12 . 4_544 3.219(15) ?
Pb4 I15 . . 3.061(18) ?
Pb4' I4 . . 3.247(19) ?
Pb4' I6 . 4_544 3.195(16) ?
Pb4' I8 . . 3.13(2) ?
Pb4' I10 . . 3.208(16) ?
Pb4' I12 . 4_544 3.106(18) ?
Pb4' I15 . . 3.18(2) ?
Pb5 Pb5' . . 0.184(19) ?
Pb5 I4 . 4_445 3.161(13) ?
Pb5 I7 . 4_545 3.202(10) ?
Pb5 I8 . 4_444 3.061(12) ?
Pb5 I9 . . 3.275(11) ?
Pb5 I12 . . 3.303(11) ?
Pb5 I15 . . 3.200(16) ?
Pb5' I4 . 4_445 3.21(2) ?
Pb5' I7 . 4_545 3.207(17) ?
Pb5' I8 . 4_444 3.239(18) ?
Pb5' I9 . . 3.299(17) ?
Pb5' I12 . . 3.127(16) ?
Pb5' I15 . . 3.13(2) ?
Pb6 Pb6' . . 0.24(2) ?
Pb6 I2 . 1_455 3.039(16) ?
Pb6 I7 . . 3.211(6) ?
Pb6 I7 . 2_555 3.211(6) ?
Pb6 I11 . . 3.222(18) ?
Pb6 I13 . . 3.098(15) ?
Pb6 I14 . 1_554 3.298(16) ?
Pb6' I2 . 1_455 3.23(2) ?
Pb6' I7 . . 3.216(6) ?
Pb6' I7 . 2_555 3.216(6) ?
Pb6' I11 . . 3.08(2) ?
Pb6' I13 . . 3.230(19) ?
Pb6' I14 . 1_554 3.11(2) ?
I16 N3 . 1_455 3.65(3) ?
I16 N3 . 2_455 3.65(3) ?
I1 N1 . . 3.69(3) ?
I1 N1 . 2_555 3.69(3) ?
I2 N2 . 1_554 4.19(3) ?
I2 N2 . 2_554 4.19(3) ?
I2 N1 . 1_554 4.22(3) ?
I2 N1 . 2_554 4.22(3) ?
I5 N1 . 1_554 3.73(3) ?
I5 N1 . 2_554 3.73(3) ?
I6 N3 . 1_456 3.82(3) ?
I7 N2 . 2_454 4.08(3) ?
I7 N3 . 1_455 3.67(3) ?
I8 N4 . . 4.19(3) ?
I8 N2 . 2_555 3.94(4) ?
I9 N1 . 2_554 3.38(3) ?
I10 N4 . . 3.83(3) ?
I10 N1 . 2_554 3.53(3) ?
I11 N4 . 1_454 4.13(3) ?
I11 N4 . 2_454 4.13(3) ?
I13 N4 . 1_455 3.83(3) ?
I13 N4 . 2_455 3.83(3) ?
I13 N3 . 1_455 3.90(3) ?
I13 N3 . 2_455 3.90(3) ?
I14 N3 . 1_456 4.12(3) ?
I14 N3 . 2_456 4.12(3) ?
I15 N3 . 4_445 4.21(3) ?
I15 N1 . 2_554 4.05(4) ?
C4 N2 . . 1.33(4) ?
C4 C5 . . 1.33(5) ?
C4 H1c4 . . 0.96 ?
N4 C10 . . 1.33(4) ?
N4 C9 . . 1.33(4) ?
N4 H1n4 . . 0.8701 ?
N2 C3 . . 1.33(4) ?
N2 H1n2 . . 0.8699 ?
C10 C11 . . 1.33(5) ?
C10 H1c10 . . 0.96 ?
C7 N3 . . 1.50(4) ?
C7 C8 . . 1.50(5) ?
C7 H1c7 . . 0.9599 ?
C7 H2c7 . . 0.96 ?
C1 N1 . . 1.50(4) ?
C1 C2 . . 1.50(5) ?
C1 H1c1 . . 0.96 ?
C1 H2c1 . . 0.9601 ?
N3 H1n3 . . 0.8701 ?
N3 H2n3 . . 0.87 ?
N3 H3n3 . . 0.87 ?
N1 H1n1 . . 0.8701 ?
N1 H2n1 . . 0.87 ?
N1 H3n1 . . 0.87 ?
C6 C5 . . 1.33(6) ?
C6 C2 . . 1.33(6) ?
C6 H1c6 . . 0.9601 ?
C12 C11 . . 1.33(6) ?
C12 C8 . . 1.33(5) ?
C12 H1c12 . . 0.9599 ?
C5 H1c5 . . 0.96 ?
C11 H1c11 . . 0.96 ?
C9 C8 . . 1.33(4) ?
C9 H1c9 . . 0.96 ?
C3 C2 . . 1.33(5) ?
C3 H1c3 . . 0.96 ?

loop_
_geom_hbond_atom_site_label_D
_geom_hbond_atom_site_label_H
_geom_hbond_atom_site_label_A
_geom_hbond_site_symmetry_D
_geom_hbond_site_symmetry_H
_geom_hbond_site_symmetry_A
_geom_hbond_distance_DH
_geom_hbond_distance_HA
_geom_hbond_distance_DA
_geom_hbond_angle_DHA
_geom_hbond_publ_flag
N3 H1n3 C9 . . . 0.87 2.15 2.71(4) 121.27 ?
N3 H1n3 C8 . . . 0.87 1.89 2.10(5) 91.37 ?

loop_
_geom_torsion_atom_site_label_1
_geom_torsion_atom_site_label_2
_geom_torsion_atom_site_label_3
_geom_torsion_atom_site_label_4
_geom_torsion_site_symmetry_1
_geom_torsion_site_symmetry_2
_geom_torsion_site_symmetry_3
_geom_torsion_site_symmetry_4
_geom_torsion
_geom_torsion_publ_flag
? ? ? ? ? ? ? ? ? ?

loop_
_restr_angle_atom_site_label_1
_restr_angle_site_symmetry_1
_restr_angle_atom_site_label_2
_restr_angle_site_symmetry_2
_restr_angle_atom_site_label_3
_restr_angle_site_symmetry_3
_restr_angle_target
_restr_angle_target_weight_param
? ? ? ? ? ? ? ?

loop_
_restr_distance_atom_site_label_1
_restr_distance_site_symmetry_1
_restr_distance_atom_site_label_2
_restr_distance_site_symmetry_2
_restr_distance_target
_restr_distance_target_weight_param
N1 . C1 . 1.5 0.001
C1 . C2 . 1.5 0.001
N3 . C7 . 1.5 0.001
C7 . C8 . 1.5 0.001
C2 . C3 . 1.33 0.001
C3 . N2 . 1.33 0.001
N2 . C4 . 1.33 0.001
C4 . C5 . 1.33 0.001
C5 . C6 . 1.33 0.001
C6 . C2 . 1.33 0.001
C8 . C9 . 1.33 0.001
C9 . N4 . 1.33 0.001
N4 . C10 . 1.33 0.001
C10 . C11 . 1.33 0.001
C11 . C12 . 1.33 0.001
C12 . C8 . 1.33 0.001

loop_
_restr_equal_angle_atom_site_label_1
_restr_equal_angle_site_symmetry_1
_restr_equal_angle_atom_site_label_2
_restr_equal_angle_site_symmetry_2
_restr_equal_angle_atom_site_label_3
_restr_equal_angle_site_symmetry_3
_restr_equal_angle_class_class_id
_restr_equal_angle_class_target_weight_param
? ? ? ? ? ? ? ?

loop_
_restr_equal_distance_atom_site_label_1
_restr_equal_distance_site_symmetry_1
_restr_equal_distance_atom_site_label_2
_restr_equal_distance_site_symmetry_2
_restr_equal_distance_class_class_id
_restr_equal_distance_class_target_weight_param
? ? ? ? ? ?

loop_
_restr_equal_torsion_atom_site_label_1
_restr_equal_torsion_site_symmetry_1
_restr_equal_torsion_atom_site_label_2
_restr_equal_torsion_site_symmetry_2
_restr_equal_torsion_atom_site_label_3
_restr_equal_torsion_site_symmetry_3
_restr_equal_torsion_atom_site_label_4
_restr_equal_torsion_site_symmetry_4
_restr_equal_torsion_class_class_id
_restr_equal_torsion_class_target_weight_param
? ? ? ? ? ? ? ? ? ?

loop_
_restr_torsion_atom_site_label_1
_restr_torsion_site_symmetry_1
_restr_torsion_atom_site_label_2
_restr_torsion_site_symmetry_2
_restr_torsion_atom_site_label_3
_restr_torsion_site_symmetry_3
_restr_torsion_atom_site_label_4
_restr_torsion_site_symmetry_4
_restr_torsion_angle_target
_restr_torsion_weight_param
? ? ? ? ? ? ? ? ? ?

loop_
_twin_individual_id
_twin_individual_mass_fraction_refined
_twin_individual_twin_matrix_11
_twin_individual_twin_matrix_12
_twin_individual_twin_matrix_13
_twin_individual_twin_matrix_21
_twin_individual_twin_matrix_22
_twin_individual_twin_matrix_23
_twin_individual_twin_matrix_31
_twin_individual_twin_matrix_32
_twin_individual_twin_matrix_33
1 0.74(3) 1 0 0 0 1 0 0 0 1
2 0.26(3) -1 0 0 0 -1 0 0 0 -1

loop_
_jana_atom_site_adp_c_label
_jana_atom_site_adp_c_type_symbol
_jana_atom_site_adp_c_111
_jana_atom_site_adp_c_112
_jana_atom_site_adp_c_113
_jana_atom_site_adp_c_122
_jana_atom_site_adp_c_123
_jana_atom_site_adp_c_133
_jana_atom_site_adp_c_222
_jana_atom_site_adp_c_223
_jana_atom_site_adp_c_233
_jana_atom_site_adp_c_333
? ? ? ? ? ? ? ? ? ? ? ?

loop_
_jana_atom_site_adp_d_label
_jana_atom_site_adp_d_type_symbol
_jana_atom_site_adp_d_1111
_jana_atom_site_adp_d_1112
_jana_atom_site_adp_d_1113
_jana_atom_site_adp_d_1122
_jana_atom_site_adp_d_1123
_jana_atom_site_adp_d_1133
_jana_atom_site_adp_d_1222
_jana_atom_site_adp_d_1223
_jana_atom_site_adp_d_1233
_jana_atom_site_adp_d_1333
_jana_atom_site_adp_d_2222
_jana_atom_site_adp_d_2223
_jana_atom_site_adp_d_2233
_jana_atom_site_adp_d_2333
_jana_atom_site_adp_d_3333
? ? ? ? ? ? ? ? ? ? ? ? ? ? ? ? ?

loop_
_jana_atom_site_adp_e_label
_jana_atom_site_adp_e_type_symbol
_jana_atom_site_adp_e_11111
_jana_atom_site_adp_e_11112
_jana_atom_site_adp_e_11113
_jana_atom_site_adp_e_11122
_jana_atom_site_adp_e_11123
_jana_atom_site_adp_e_11133
_jana_atom_site_adp_e_11222
_jana_atom_site_adp_e_11223
_jana_atom_site_adp_e_11233
_jana_atom_site_adp_e_11333
_jana_atom_site_adp_e_12222
_jana_atom_site_adp_e_12223
_jana_atom_site_adp_e_12233
_jana_atom_site_adp_e_12333
_jana_atom_site_adp_e_13333
_jana_atom_site_adp_e_22222
_jana_atom_site_adp_e_22223
_jana_atom_site_adp_e_22233
_jana_atom_site_adp_e_22333
_jana_atom_site_adp_e_23333
_jana_atom_site_adp_e_33333
? ? ? ? ? ? ? ? ? ? ? ? ? ? ? ? ? ? ? ? ? ? ?

loop_
_jana_atom_site_adp_f_label
_jana_atom_site_adp_f_type_symbol
_jana_atom_site_adp_f_111111
_jana_atom_site_adp_f_111112
_jana_atom_site_adp_f_111113
_jana_atom_site_adp_f_111122
_jana_atom_site_adp_f_111123
_jana_atom_site_adp_f_111133
_jana_atom_site_adp_f_111222
_jana_atom_site_adp_f_111223
_jana_atom_site_adp_f_111233
_jana_atom_site_adp_f_111333
_jana_atom_site_adp_f_112222
_jana_atom_site_adp_f_112223
_jana_atom_site_adp_f_112233
_jana_atom_site_adp_f_112333
_jana_atom_site_adp_f_113333
_jana_atom_site_adp_f_122222
_jana_atom_site_adp_f_122223
_jana_atom_site_adp_f_122233
_jana_atom_site_adp_f_122333
_jana_atom_site_adp_f_123333
_jana_atom_site_adp_f_133333
_jana_atom_site_adp_f_222222
_jana_atom_site_adp_f_222223
_jana_atom_site_adp_f_222233
_jana_atom_site_adp_f_222333
_jana_atom_site_adp_f_223333
_jana_atom_site_adp_f_233333
_jana_atom_site_adp_f_333333
? ? ? ? ? ? ? ? ? ? ? ? ? ? ? ? ? ? ? ? ? ? ? ? ? ? ? ? ? ?
